data_4027003
loop_
_publ_author_name
'Benedikt Neue'
'Roland Fr\"ohlich'
'Birgit Wibbeling'
'Aiko Fukazawa'
'Atsushi Wakamiya'
'Shigehiro Yamaguchi'
'Ernst-Ulrich W\"urthwein'

_publ_section_title
;
 Synthesis and Photophysical Properties of Aryl-Substituted
 2-Borylbenzaldimines and Their Extended \p-Conjugated Congeners
;
_journal_name_full 'Journal of Organic Chemistry'
_journal_page_first 2176
_journal_page_last 2184
_journal_paper_doi 10.1021/jo202212s
_journal_volume 77
_journal_year 2012
_chemical_formula_sum 'C25 H27 B O'
_chemical_formula_weight 354.28
_chemical_name_systematic
; 
 ? 
;
_space_group_IT_number 2
_symmetry_cell_setting triclinic
_symmetry_space_group_name_Hall '-P 1'
_symmetry_space_group_name_H-M 'P -1'
_atom_sites_solution_hydrogens geom
_atom_sites_solution_primary direct
_atom_sites_solution_secondary difmap
_audit_creation_method SHELXL-97
_cell_angle_alpha 97.629(1)
_cell_angle_beta 98.612(1)
_cell_angle_gamma 105.779(1)
_cell_formula_units_Z 2
_cell_length_a 8.5066(1)
_cell_length_b 10.9081(1)
_cell_length_c 12.4869(1)
_cell_measurement_reflns_used 3358
_cell_measurement_temperature 223(2)
_cell_measurement_theta_max 68.25
_cell_measurement_theta_min 0.88
_cell_volume 1083.96(2)
_computing_cell_refinement 'Collect (Nonius B.V., 1998)'
_computing_data_collection 'Collect (Nonius B.V., 1998)'
_computing_data_reduction 'Denzo-SMN (Otwinowski & Minor, 1997)'
_computing_molecular_graphics 'XP (BrukerAXS, 2000)'
_computing_publication_material 'SHELXL-97 (Sheldrick, 1997)'
_computing_structure_refinement 'SHELXL-97 (Sheldrick, 1997)'
_computing_structure_solution 'SHELXS-97 (Sheldrick, 1990)'
_diffrn_ambient_temperature 223(2)
_diffrn_measured_fraction_theta_full 0.963
_diffrn_measured_fraction_theta_max 0.963
_diffrn_measurement_device_type 'Nonius KappaCCD APEXII'
_diffrn_measurement_method '\W and \f scans'
_diffrn_radiation_monochromator graphite
_diffrn_radiation_source 'fine-focus sealed tube'
_diffrn_radiation_type CuK\a
_diffrn_radiation_wavelength 1.54178
_diffrn_reflns_av_R_equivalents 0.046
_diffrn_reflns_av_sigmaI/netI 0.0297
_diffrn_reflns_limit_h_max 10
_diffrn_reflns_limit_h_min -8
_diffrn_reflns_limit_k_max 12
_diffrn_reflns_limit_k_min -12
_diffrn_reflns_limit_l_max 14
_diffrn_reflns_limit_l_min -14
_diffrn_reflns_number 13887
_diffrn_reflns_theta_full 67.49
_diffrn_reflns_theta_max 67.49
_diffrn_reflns_theta_min 3.64
_exptl_absorpt_coefficient_mu 0.482
_exptl_absorpt_correction_T_max 0.9671
_exptl_absorpt_correction_T_min 0.8891
_exptl_absorpt_correction_type multi-scan
_exptl_absorpt_process_details 'denzo (Otwinowski, Borek, Majewski & Minor, 2003)'
_exptl_crystal_colour colourless
_exptl_crystal_density_diffrn 1.085
_exptl_crystal_description plate
_exptl_crystal_F_000 380
_exptl_crystal_size_max 0.25
_exptl_crystal_size_mid 0.20
_exptl_crystal_size_min 0.07
_refine_diff_density_max 0.195
_refine_diff_density_min -0.183
_refine_diff_density_rms 0.039
_refine_ls_extinction_method none
_refine_ls_goodness_of_fit_ref 1.025
_refine_ls_hydrogen_treatment constr
_refine_ls_matrix_type full
_refine_ls_number_parameters 250
_refine_ls_number_reflns 3750
_refine_ls_number_restraints 0
_refine_ls_restrained_S_all 1.025
_refine_ls_R_factor_all 0.0562
_refine_ls_R_factor_gt 0.0478
_refine_ls_shift/su_max 0.000
_refine_ls_shift/su_mean 0.000
_refine_ls_structure_factor_coef Fsqd
_refine_ls_weighting_details 'calc w=1/[\s^2^(Fo^2^)+(0.0735P)^2^+0.2725P] where P=(Fo^2^+2Fc^2^)/3'
_refine_ls_weighting_scheme calc
_refine_ls_wR_factor_gt 0.1280
_refine_ls_wR_factor_ref 0.1377
_reflns_number_gt 3192
_reflns_number_total 3750
_reflns_threshold_expression >2sigma(I)
_cod_data_source_file jo202212s_si_001.cif
_cod_data_source_block wue5339
_cod_database_code 4027003

loop_
_symmetry_equiv_pos_as_xyz
'x, y, z'
'-x, -y, -z'

loop_
_atom_site_label
_atom_site_type_symbol
_atom_site_fract_x
_atom_site_fract_y
_atom_site_fract_z
_atom_site_U_iso_or_equiv
_atom_site_adp_type
_atom_site_occupancy
_atom_site_symmetry_multiplicity
_atom_site_calc_flag
_atom_site_refinement_flags
O1 O 0.13507(13) 0.97801(10) 0.62314(8) 0.0419(3) Uani 1 1 d .
C2 C 0.1212(2) 1.08933(15) 0.64857(13) 0.0451(4) Uani 1 1 d .
H2 H 0.1647 1.1571 0.6120 0.054 Uiso 1 1 calc R
C3 C 0.0357(2) 1.10623(15) 0.73610(12) 0.0439(4) Uani 1 1 d .
C4 C 0.0182(3) 1.22250(18) 0.78851(16) 0.0605(5) Uani 1 1 d .
H4 H 0.0582 1.3007 0.7637 0.073 Uiso 1 1 calc R
C5 C -0.0594(3) 1.21770(19) 0.87714(16) 0.0626(5) Uani 1 1 d .
H5 H -0.0754 1.2933 0.9133 0.075 Uiso 1 1 calc R
C6 C -0.1145(2) 1.10174(18) 0.91371(13) 0.0515(4) Uani 1 1 d .
H6 H -0.1646 1.1007 0.9759 0.062 Uiso 1 1 calc R
C7 C -0.09760(19) 0.98742(16) 0.86108(12) 0.0433(4) Uani 1 1 d .
H7 H -0.1361 0.9102 0.8877 0.052 Uiso 1 1 calc R
C8 C -0.02358(17) 0.98634(14) 0.76854(11) 0.0379(3) Uani 1 1 d .
B9 B 0.0296(2) 0.87852(16) 0.69325(14) 0.0388(4) Uani 1 1 d .
C11 C 0.14932(19) 0.81973(15) 0.77423(12) 0.0415(4) Uani 1 1 d .
C12 C 0.0764(2) 0.70349(16) 0.81047(13) 0.0492(4) Uani 1 1 d .
C13 C 0.1733(3) 0.65230(18) 0.88169(14) 0.0603(5) Uani 1 1 d .
H13 H 0.1225 0.5736 0.9027 0.072 Uiso 1 1 calc R
C14 C 0.3404(3) 0.7124(2) 0.92253(15) 0.0653(6) Uani 1 1 d .
C15 C 0.4100(2) 0.8276(2) 0.89054(15) 0.0599(5) Uani 1 1 d .
H15 H 0.5233 0.8714 0.9186 0.072 Uiso 1 1 calc R
C16 C 0.3197(2) 0.88236(17) 0.81822(13) 0.0478(4) Uani 1 1 d .
C17 C -0.1068(3) 0.6303(2) 0.77745(17) 0.0661(5) Uani 1 1 d .
H17A H -0.1300 0.5823 0.7028 0.099 Uiso 1 1 calc R
H17B H -0.1714 0.6911 0.7811 0.099 Uiso 1 1 calc R
H17C H -0.1367 0.5705 0.8272 0.099 Uiso 1 1 calc R
C18 C 0.4413(4) 0.6552(3) 1.0010(2) 0.1057(10) Uani 1 1 d .
H18A H 0.4336 0.6856 1.0761 0.159 Uiso 1 1 calc R
H18B H 0.5569 0.6818 0.9933 0.159 Uiso 1 1 calc R
H18C H 0.3982 0.5614 0.9841 0.159 Uiso 1 1 calc R
C19 C 0.4128(2) 1.00965(19) 0.79233(17) 0.0630(5) Uani 1 1 d .
H19A H 0.5263 1.0370 0.8337 0.095 Uiso 1 1 calc R
H19B H 0.3583 1.0743 0.8124 0.095 Uiso 1 1 calc R
H19C H 0.4139 0.9998 0.7141 0.095 Uiso 1 1 calc R
C21 C -0.10051(18) 0.77559(14) 0.58947(12) 0.0386(3) Uani 1 1 d .
C22 C -0.27307(19) 0.75948(15) 0.56364(13) 0.0431(4) Uani 1 1 d .
C23 C -0.3738(2) 0.66745(17) 0.47395(14) 0.0498(4) Uani 1 1 d .
H23 H -0.4885 0.6579 0.4591 0.060 Uiso 1 1 calc R
C24 C -0.3113(2) 0.58946(16) 0.40583(13) 0.0490(4) Uani 1 1 d .
C25 C -0.1419(2) 0.60774(15) 0.42939(13) 0.0446(4) Uani 1 1 d .
H25 H -0.0962 0.5564 0.3842 0.053 Uiso 1 1 calc R
C26 C -0.03647(19) 0.69872(14) 0.51698(12) 0.0402(4) Uani 1 1 d .
C27 C -0.3589(2) 0.8393(2) 0.62837(16) 0.0601(5) Uani 1 1 d .
H27A H -0.4756 0.8159 0.5938 0.090 Uiso 1 1 calc R
H27B H -0.3068 0.9305 0.6297 0.090 Uiso 1 1 calc R
H27C H -0.3495 0.8228 0.7031 0.090 Uiso 1 1 calc R
C28 C -0.4230(3) 0.4923(2) 0.30871(17) 0.0691(6) Uani 1 1 d .
H28A H -0.4328 0.5340 0.2451 0.104 Uiso 1 1 calc R
H28B H -0.5323 0.4583 0.3258 0.104 Uiso 1 1 calc R
H28C H -0.3759 0.4219 0.2926 0.104 Uiso 1 1 calc R
C29 C 0.1483(2) 0.71442(17) 0.52773(14) 0.0500(4) Uani 1 1 d .
H29A H 0.1645 0.6468 0.4757 0.075 Uiso 1 1 calc R
H29B H 0.1941 0.7080 0.6020 0.075 Uiso 1 1 calc R
H29C H 0.2044 0.7985 0.5124 0.075 Uiso 1 1 calc R

loop_
_atom_site_aniso_label
_atom_site_aniso_U_11
_atom_site_aniso_U_22
_atom_site_aniso_U_33
_atom_site_aniso_U_23
_atom_site_aniso_U_13
_atom_site_aniso_U_12
O1 0.0428(6) 0.0420(6) 0.0400(6) 0.0056(4) 0.0104(4) 0.0109(5)
C2 0.0528(9) 0.0392(8) 0.0421(8) 0.0082(7) 0.0100(7) 0.0112(7)
C3 0.0505(9) 0.0424(8) 0.0399(8) 0.0067(7) 0.0094(7) 0.0160(7)
C4 0.0860(13) 0.0447(9) 0.0583(11) 0.0100(8) 0.0236(10) 0.0262(9)
C5 0.0865(14) 0.0555(11) 0.0541(10) 0.0021(8) 0.0226(9) 0.0339(10)
C6 0.0545(10) 0.0640(11) 0.0392(8) 0.0039(8) 0.0122(7) 0.0236(8)
C7 0.0429(8) 0.0505(9) 0.0370(8) 0.0068(7) 0.0078(6) 0.0154(7)
C8 0.0353(7) 0.0426(8) 0.0341(7) 0.0058(6) 0.0028(6) 0.0116(6)
B9 0.0372(8) 0.0396(9) 0.0402(9) 0.0081(7) 0.0105(7) 0.0102(7)
C11 0.0449(8) 0.0457(8) 0.0357(7) 0.0025(6) 0.0089(6) 0.0184(7)
C12 0.0644(11) 0.0479(9) 0.0402(8) 0.0072(7) 0.0137(7) 0.0231(8)
C13 0.0942(15) 0.0531(10) 0.0441(9) 0.0091(8) 0.0151(9) 0.0381(10)
C14 0.0910(15) 0.0719(13) 0.0454(10) 0.0011(9) 0.0029(9) 0.0548(12)
C15 0.0585(11) 0.0761(13) 0.0483(10) -0.0047(9) -0.0006(8) 0.0390(10)
C16 0.0446(9) 0.0575(10) 0.0423(8) -0.0018(7) 0.0054(7) 0.0235(8)
C17 0.0725(13) 0.0587(11) 0.0659(12) 0.0266(9) 0.0179(10) 0.0079(9)
C18 0.149(3) 0.1023(19) 0.0795(16) 0.0072(14) -0.0183(16) 0.085(2)
C19 0.0396(9) 0.0689(12) 0.0712(12) 0.0052(10) -0.0007(8) 0.0104(8)
C21 0.0408(8) 0.0370(8) 0.0389(8) 0.0075(6) 0.0097(6) 0.0118(6)
C22 0.0386(8) 0.0469(9) 0.0417(8) 0.0052(7) 0.0099(6) 0.0095(7)
C23 0.0382(8) 0.0553(10) 0.0484(9) 0.0042(8) 0.0086(7) 0.0040(7)
C24 0.0518(9) 0.0438(9) 0.0427(8) 0.0021(7) 0.0104(7) 0.0021(7)
C25 0.0535(9) 0.0365(8) 0.0441(8) 0.0054(7) 0.0147(7) 0.0124(7)
C26 0.0460(8) 0.0350(7) 0.0413(8) 0.0081(6) 0.0108(6) 0.0130(6)
C27 0.0367(9) 0.0749(12) 0.0620(11) -0.0099(9) 0.0058(8) 0.0179(8)
C28 0.0645(12) 0.0664(12) 0.0565(11) -0.0106(9) 0.0086(9) -0.0012(10)
C29 0.0487(9) 0.0513(9) 0.0535(9) 0.0026(8) 0.0132(7) 0.0224(8)

loop_
_atom_type_symbol
_atom_type_description
_atom_type_scat_dispersion_real
_atom_type_scat_dispersion_imag
_atom_type_scat_source
C C 0.0181 0.0091 'International Tables Vol C Tables 4.2.6.8 and 6.1.1.4'
H H 0.0000 0.0000 'International Tables Vol C Tables 4.2.6.8 and 6.1.1.4'
B B 0.0090 0.0039 'International Tables Vol C Tables 4.2.6.8 and 6.1.1.4'
O O 0.0492 0.0322 'International Tables Vol C Tables 4.2.6.8 and 6.1.1.4'

loop_
_geom_angle_atom_site_label_1
_geom_angle_atom_site_label_2
_geom_angle_atom_site_label_3
_geom_angle
C2 O1 B9 110.11(11)
O1 C2 C3 115.69(14)
O1 C2 H2 122.2
C3 C2 H2 122.2
C4 C3 C8 123.71(15)
C4 C3 C2 127.43(16)
C8 C3 C2 108.77(13)
C5 C4 C3 117.53(17)
C5 C4 H4 121.2
C3 C4 H4 121.2
C4 C5 C6 120.28(16)
C4 C5 H5 119.9
C6 C5 H5 119.9
C7 C6 C5 121.75(15)
C7 C6 H6 119.1
C5 C6 H6 119.1
C6 C7 C8 120.23(15)
C6 C7 H7 119.9
C8 C7 H7 119.9
C7 C8 C3 116.44(14)
C7 C8 B9 134.37(14)
C3 C8 B9 108.85(13)
C8 B9 C21 122.40(13)
C8 B9 C11 108.12(12)
C21 B9 C11 116.44(12)
C8 B9 O1 96.29(11)
C21 B9 O1 98.36(11)
C11 B9 O1 112.54(12)
C16 C11 C12 116.67(15)
C16 C11 B9 124.42(14)
C12 C11 B9 118.72(14)
C13 C12 C11 120.41(17)
C13 C12 C17 116.54(17)
C11 C12 C17 123.03(15)
C14 C13 C12 122.64(19)
C14 C13 H13 118.7
C12 C13 H13 118.7
C15 C14 C13 116.99(17)
C15 C14 C18 121.7(2)
C13 C14 C18 121.3(2)
C14 C15 C16 122.81(18)
C14 C15 H15 118.6
C16 C15 H15 118.6
C15 C16 C11 120.40(17)
C15 C16 C19 116.51(16)
C11 C16 C19 123.09(15)
C12 C17 H17A 109.5
C12 C17 H17B 109.5
H17A C17 H17B 109.5
C12 C17 H17C 109.5
H17A C17 H17C 109.5
H17B C17 H17C 109.5
C14 C18 H18A 109.5
C14 C18 H18B 109.5
H18A C18 H18B 109.5
C14 C18 H18C 109.5
H18A C18 H18C 109.5
H18B C18 H18C 109.5
C16 C19 H19A 109.5
C16 C19 H19B 109.5
H19A C19 H19B 109.5
C16 C19 H19C 109.5
H19A C19 H19C 109.5
H19B C19 H19C 109.5
C22 C21 C26 116.65(13)
C22 C21 B9 124.96(13)
C26 C21 B9 118.35(13)
C23 C22 C21 120.44(14)
C23 C22 C27 116.28(14)
C21 C22 C27 123.27(14)
C24 C23 C22 122.54(15)
C24 C23 H23 118.7
C22 C23 H23 118.7
C25 C24 C23 116.95(14)
C25 C24 C28 121.81(16)
C23 C24 C28 121.22(16)
C24 C25 C26 122.67(14)
C24 C25 H25 118.7
C26 C25 H25 118.7
C25 C26 C21 120.65(14)
C25 C26 C29 116.65(13)
C21 C26 C29 122.65(14)
C22 C27 H27A 109.5
C22 C27 H27B 109.5
H27A C27 H27B 109.5
C22 C27 H27C 109.5
H27A C27 H27C 109.5
H27B C27 H27C 109.5
C24 C28 H28A 109.5
C24 C28 H28B 109.5
H28A C28 H28B 109.5
C24 C28 H28C 109.5
H28A C28 H28C 109.5
H28B C28 H28C 109.5
C26 C29 H29A 109.5
C26 C29 H29B 109.5
H29A C29 H29B 109.5
C26 C29 H29C 109.5
H29A C29 H29C 109.5
H29B C29 H29C 109.5

loop_
_geom_bond_atom_site_label_1
_geom_bond_atom_site_label_2
_geom_bond_distance
O1 C2 1.2553(19)
O1 B9 1.645(2)
C2 C3 1.420(2)
C2 H2 0.9400
C3 C4 1.404(2)
C3 C8 1.404(2)
C4 C5 1.371(3)
C4 H4 0.9400
C5 C6 1.387(3)
C5 H5 0.9400
C6 C7 1.384(2)
C6 H6 0.9400
C7 C8 1.396(2)
C7 H7 0.9400
C8 B9 1.611(2)
B9 C21 1.635(2)
B9 C11 1.640(2)
C11 C16 1.411(2)
C11 C12 1.416(2)
C12 C13 1.394(3)
C12 C17 1.510(3)
C13 C14 1.378(3)
C13 H13 0.9400
C14 C15 1.375(3)
C14 C18 1.513(3)
C15 C16 1.395(2)
C15 H15 0.9400
C16 C19 1.503(3)
C17 H17A 0.9700
C17 H17B 0.9700
C17 H17C 0.9700
C18 H18A 0.9700
C18 H18B 0.9700
C18 H18C 0.9700
C19 H19A 0.9700
C19 H19B 0.9700
C19 H19C 0.9700
C21 C22 1.412(2)
C21 C26 1.419(2)
C22 C23 1.394(2)
C22 C27 1.510(2)
C23 C24 1.385(2)
C23 H23 0.9400
C24 C25 1.379(2)
C24 C28 1.504(2)
C25 C26 1.386(2)
C25 H25 0.9400
C26 C29 1.517(2)
C27 H27A 0.9700
C27 H27B 0.9700
C27 H27C 0.9700
C28 H28A 0.9700
C28 H28B 0.9700
C28 H28C 0.9700
C29 H29A 0.9700
C29 H29B 0.9700
C29 H29C 0.9700

loop_
_geom_torsion_atom_site_label_1
_geom_torsion_atom_site_label_2
_geom_torsion_atom_site_label_3
_geom_torsion_atom_site_label_4
_geom_torsion
B9 O1 C2 C3 5.88(18)
O1 C2 C3 C4 172.62(17)
O1 C2 C3 C8 -3.9(2)
C8 C3 C4 C5 0.9(3)
C2 C3 C4 C5 -175.20(18)
C3 C4 C5 C6 1.3(3)
C4 C5 C6 C7 -1.8(3)
C5 C6 C7 C8 0.0(3)
C6 C7 C8 C3 2.1(2)
C6 C7 C8 B9 174.32(16)
C4 C3 C8 C7 -2.5(2)
C2 C3 C8 C7 174.15(13)
C4 C3 C8 B9 -176.71(16)
C2 C3 C8 B9 -0.01(17)
C7 C8 B9 C21 86.0(2)
C3 C8 B9 C21 -101.35(16)
C7 C8 B9 C11 -53.7(2)
C3 C8 B9 C11 118.95(14)
C7 C8 B9 O1 -169.95(15)
C3 C8 B9 O1 2.73(14)
C2 O1 B9 C8 -5.07(15)
C2 O1 B9 C21 119.06(13)
C2 O1 B9 C11 -117.68(14)
C8 B9 C11 C16 -78.79(17)
C21 B9 C11 C16 138.79(14)
O1 B9 C11 C16 26.32(19)
C8 B9 C11 C12 95.93(15)
C21 B9 C11 C12 -46.49(18)
O1 B9 C11 C12 -158.96(12)
C16 C11 C12 C13 -3.2(2)
B9 C11 C12 C13 -178.30(14)
C16 C11 C12 C17 175.51(15)
B9 C11 C12 C17 0.4(2)
C11 C12 C13 C14 1.9(3)
C17 C12 C13 C14 -176.85(17)
C12 C13 C14 C15 0.4(3)
C12 C13 C14 C18 179.09(18)
C13 C14 C15 C16 -1.4(3)
C18 C14 C15 C16 179.95(18)
C14 C15 C16 C11 0.0(3)
C14 C15 C16 C19 179.22(16)
C12 C11 C16 C15 2.3(2)
B9 C11 C16 C15 177.08(14)
C12 C11 C16 C19 -176.90(15)
B9 C11 C16 C19 -2.1(2)
C8 B9 C21 C22 -8.2(2)
C11 B9 C21 C22 128.49(16)
O1 B9 C21 C22 -111.12(15)
C8 B9 C21 C26 169.73(14)
C11 B9 C21 C26 -53.63(18)
O1 B9 C21 C26 66.76(15)
C26 C21 C22 C23 3.0(2)
B9 C21 C22 C23 -179.09(14)
C26 C21 C22 C27 -176.29(16)
B9 C21 C22 C27 1.6(3)
C21 C22 C23 C24 -0.8(3)
C27 C22 C23 C24 178.53(17)
C22 C23 C24 C25 -0.9(3)
C22 C23 C24 C28 -179.14(17)
C23 C24 C25 C26 0.3(2)
C28 C24 C25 C26 178.54(16)
C24 C25 C26 C21 2.0(2)
C24 C25 C26 C29 -175.75(15)
C22 C21 C26 C25 -3.6(2)
B9 C21 C26 C25 178.37(13)
C22 C21 C26 C29 174.02(15)
B9 C21 C26 C29 -4.0(2)
